data_4063897
loop_
_publ_author_name
'Benjamin, Sophie L.'
'Karagiannidis, Louise'
'Levason, William'
'Reid, Gillian'
'Rogers, Michael C.'

_publ_section_title
;
 Hybrid Dibismuthines and Distibines: Preparation and Properties of
 Antimony and Bismuth Oxygen, Sulfur, and Nitrogen Donor Ligands
;
_journal_issue 4
_journal_name_full Organometallics
_journal_page_first 895
_journal_paper_doi 10.1021/om1010148
_journal_volume 30
_journal_year 2011
_chemical_formula_moiety 'C38 H32 Bi2 S'
_chemical_formula_sum 'C38 H32 Bi2 S'
_chemical_formula_weight 938.66
_chemical_name_systematic
; 
 [sulfanediylbis(methanediylbenzene-2,1-diyl)]bis(diphenylbismuthane)
;
_space_group_IT_number 14
_space_group_name_Hall '-P 2yn'
_symmetry_cell_setting monoclinic
_symmetry_space_group_name_Hall '-P 2yn'
_symmetry_space_group_name_H-M 'P 1 21/n 1'
_atom_sites_solution_hydrogens geom
_atom_sites_solution_primary direct
_atom_sites_solution_secondary difmap
_audit_creation_date 2010-08-29
_audit_creation_method 'SHELXL-97 + hand edit'
_cell_angle_alpha 90.00
_cell_angle_beta 101.793(4)
_cell_angle_gamma 90.00
_cell_formula_units_Z 4
_cell_length_a 11.2692(10)
_cell_length_b 12.8951(10)
_cell_length_c 22.4136(15)
_cell_measurement_reflns_used 37267
_cell_measurement_temperature 120(2)
_cell_measurement_theta_max 27.48
_cell_measurement_theta_min 2.91
_cell_volume 3188.3(4)
_computing_cell_refinement 'DENZO (Otwinowski & Minor, 1997)'
_computing_data_collection 'COLLECT (Hooft, R.W.W., 1998)'
_computing_data_reduction 'DENZO (Otwinowski & Minor, 1997)'
_computing_structure_refinement 'SHELXL-97 (Sheldrick, 1997)'
_computing_structure_solution 'DIRDIF-99 (Beurskens, 1999)'
_diffrn_ambient_temperature 120(2)
_diffrn_measured_fraction_theta_full 0.993
_diffrn_measured_fraction_theta_max 0.993
_diffrn_measurement_device_type 'Bruker-Nonius 95mm CCD camera on \k-goniostat'
_diffrn_measurement_method '\f & \w scans'
_diffrn_radiation_monochromator graphite
_diffrn_radiation_source 'Bruker-Nonius FR591 rotating anode'
_diffrn_radiation_type MoK\a
_diffrn_radiation_wavelength 0.71073
_diffrn_reflns_av_R_equivalents 0.0542
_diffrn_reflns_av_sigmaI/netI 0.0452
_diffrn_reflns_limit_h_max 13
_diffrn_reflns_limit_h_min -14
_diffrn_reflns_limit_k_max 16
_diffrn_reflns_limit_k_min -16
_diffrn_reflns_limit_l_max 29
_diffrn_reflns_limit_l_min -29
_diffrn_reflns_number 45794
_diffrn_reflns_theta_full 27.54
_diffrn_reflns_theta_max 27.54
_diffrn_reflns_theta_min 3.66
_diffrn_standards_number 0
_exptl_absorpt_coefficient_mu 11.114
_exptl_absorpt_correction_T_max 0.7456
_exptl_absorpt_correction_T_min 0.5452
_exptl_absorpt_correction_type multi-scan
_exptl_absorpt_process_details 'G.M. Sheldrick, (2007). SADABS. Version 2007/2. Bruker AXS Inc.'
_exptl_crystal_colour Colourless
_exptl_crystal_density_diffrn 1.955
_exptl_crystal_density_method 'not measured'
_exptl_crystal_description Fragment
_exptl_crystal_F_000 1768
_exptl_crystal_size_max 0.16
_exptl_crystal_size_mid 0.13
_exptl_crystal_size_min 0.09
_refine_diff_density_max 0.794
_refine_diff_density_min -1.395
_refine_diff_density_rms 0.153
_refine_ls_extinction_method none
_refine_ls_goodness_of_fit_ref 1.109
_refine_ls_hydrogen_treatment constr
_refine_ls_matrix_type full
_refine_ls_number_parameters 370
_refine_ls_number_reflns 7317
_refine_ls_number_restraints 0
_refine_ls_restrained_S_all 1.109
_refine_ls_R_factor_all 0.0373
_refine_ls_R_factor_gt 0.0290
_refine_ls_shift/su_max 0.002
_refine_ls_shift/su_mean 0.000
_refine_ls_structure_factor_coef Fsqd
_refine_ls_weighting_details 'w=1/[\s^2^(Fo^2^)+(0.0000P)^2^+5.9877P] where P=(Fo^2^+2Fc^2^)/3'
_refine_ls_weighting_scheme calc
_refine_ls_wR_factor_gt 0.0577
_refine_ls_wR_factor_ref 0.0608
_reflns_number_gt 6412
_reflns_number_total 7317
_reflns_threshold_expression I>2sigma(I)
_cod_data_source_file om1010148_si_002.cif
_cod_data_source_block 10mcr819
_cod_original_sg_symbol_H-M 'P 21/n'
_cod_database_code 4063897

loop_
_symmetry_equiv_pos_as_xyz
'x, y, z'
'-x+1/2, y+1/2, -z+1/2'
'-x, -y, -z'
'x-1/2, -y-1/2, z-1/2'

loop_
_atom_site_label
_atom_site_type_symbol
_atom_site_fract_x
_atom_site_fract_y
_atom_site_fract_z
_atom_site_U_iso_or_equiv
_atom_site_adp_type
_atom_site_occupancy
_atom_site_symmetry_multiplicity
_atom_site_calc_flag
_atom_site_refinement_flags
Bi1 Bi 0.235701(15) 0.614999(12) -0.041312(7) 0.02117(5) Uani 1 1 d .
Bi2 Bi 0.511667(15) 0.287236(12) 0.150450(7) 0.02064(5) Uani 1 1 d .
S1 S 0.32004(11) 0.46266(9) 0.07964(5) 0.0267(2) Uani 1 1 d .
C1 C 0.3888(4) 0.7001(3) 0.01904(19) 0.0232(9) Uani 1 1 d .
C2 C 0.5047(4) 0.6588(4) 0.0237(2) 0.0298(11) Uani 1 1 d .
H2 H 0.5158 0.6001 -0.0001 0.036 Uiso 1 1 calc R
C3 C 0.6043(5) 0.7022(4) 0.0626(3) 0.0409(13) Uani 1 1 d .
H3 H 0.6827 0.6733 0.0650 0.049 Uiso 1 1 calc R
C4 C 0.5895(5) 0.7864(4) 0.0974(3) 0.0426(14) Uani 1 1 d .
H4 H 0.6575 0.8166 0.1238 0.051 Uiso 1 1 calc R
C5 C 0.4734(5) 0.8281(4) 0.0939(2) 0.0382(12) Uani 1 1 d .
H5 H 0.4627 0.8860 0.1185 0.046 Uiso 1 1 calc R
C6 C 0.3741(5) 0.7854(4) 0.0549(2) 0.0301(11) Uani 1 1 d .
H6 H 0.2958 0.8144 0.0527 0.036 Uiso 1 1 calc R
C7 C 0.1605(4) 0.7520(3) -0.10054(19) 0.0230(9) Uani 1 1 d .
C8 C 0.0587(5) 0.7375(4) -0.1474(2) 0.0290(11) Uani 1 1 d .
H8 H 0.0222 0.6709 -0.1535 0.035 Uiso 1 1 calc R
C9 C 0.0101(5) 0.8194(4) -0.1851(2) 0.0341(11) Uani 1 1 d .
H9 H -0.0598 0.8085 -0.2163 0.041 Uiso 1 1 calc R
C10 C 0.0631(5) 0.9160(4) -0.1775(2) 0.0350(12) Uani 1 1 d .
H10 H 0.0302 0.9716 -0.2034 0.042 Uiso 1 1 calc R
C11 C 0.1635(5) 0.9317(4) -0.1322(2) 0.0330(11) Uani 1 1 d .
H11 H 0.1997 0.9984 -0.1266 0.040 Uiso 1 1 calc R
C12 C 0.2124(4) 0.8499(4) -0.0944(2) 0.0264(10) Uani 1 1 d .
H12 H 0.2829 0.8616 -0.0637 0.032 Uiso 1 1 calc R
C13 C 0.1094(4) 0.6381(3) 0.02483(19) 0.0213(9) Uani 1 1 d .
C14 C 0.0441(4) 0.7290(3) 0.0248(2) 0.0236(10) Uani 1 1 d .
H14 H 0.0534 0.7823 -0.0031 0.028 Uiso 1 1 calc R
C15 C -0.0342(4) 0.7447(4) 0.0641(2) 0.0296(11) Uani 1 1 d .
H15 H -0.0790 0.8074 0.0625 0.036 Uiso 1 1 calc R
C16 C -0.0470(4) 0.6686(4) 0.1058(2) 0.0292(11) Uani 1 1 d .
H16 H -0.0995 0.6791 0.1335 0.035 Uiso 1 1 calc R
C17 C 0.0176(4) 0.5768(4) 0.1069(2) 0.0260(10) Uani 1 1 d .
H17 H 0.0096 0.5250 0.1360 0.031 Uiso 1 1 calc R
C18 C 0.0944(4) 0.5587(3) 0.06594(19) 0.0223(9) Uani 1 1 d .
C19 C 0.1569(4) 0.4547(3) 0.0673(2) 0.0259(10) Uani 1 1 d .
H19A H 0.1263 0.4188 0.0281 0.031 Uiso 1 1 calc R
H19B H 0.1347 0.4120 0.1001 0.031 Uiso 1 1 calc R
C20 C 0.3571(4) 0.5174(4) 0.1556(2) 0.0314(11) Uani 1 1 d .
H20A H 0.4433 0.5388 0.1642 0.038 Uiso 1 1 calc R
H20B H 0.3074 0.5804 0.1567 0.038 Uiso 1 1 calc R
C21 C 0.3366(4) 0.4443(3) 0.2054(2) 0.0251(10) Uani 1 1 d .
C22 C 0.2623(5) 0.4746(4) 0.2444(2) 0.0345(12) Uani 1 1 d .
H22 H 0.2227 0.5399 0.2383 0.041 Uiso 1 1 calc R
C23 C 0.2439(5) 0.4120(4) 0.2923(2) 0.0394(13) Uani 1 1 d .
H23 H 0.1924 0.4345 0.3185 0.047 Uiso 1 1 calc R
C24 C 0.3011(5) 0.3170(4) 0.3016(2) 0.0366(12) Uani 1 1 d .
H24 H 0.2902 0.2743 0.3347 0.044 Uiso 1 1 calc R
C25 C 0.3756(4) 0.2834(4) 0.2620(2) 0.0279(10) Uani 1 1 d .
H25 H 0.4139 0.2175 0.2680 0.033 Uiso 1 1 calc R
C26 C 0.3933(4) 0.3467(3) 0.2139(2) 0.0235(9) Uani 1 1 d .
C27 C 0.3701(4) 0.1801(3) 0.09864(19) 0.0213(9) Uani 1 1 d .
C28 C 0.4004(4) 0.1233(4) 0.0509(2) 0.0289(11) Uani 1 1 d .
H28 H 0.4779 0.1321 0.0411 0.035 Uiso 1 1 calc R
C29 C 0.3183(5) 0.0540(4) 0.0176(2) 0.0377(12) Uani 1 1 d .
H29 H 0.3399 0.0153 -0.0146 0.045 Uiso 1 1 calc R
C30 C 0.2055(5) 0.0413(4) 0.0314(2) 0.0330(11) Uani 1 1 d .
H30 H 0.1496 -0.0064 0.0088 0.040 Uiso 1 1 calc R
C31 C 0.1738(5) 0.0978(4) 0.0779(2) 0.0324(11) Uani 1 1 d .
H31 H 0.0957 0.0892 0.0871 0.039 Uiso 1 1 calc R
C32 C 0.2558(4) 0.1675(4) 0.1116(2) 0.0277(10) Uani 1 1 d .
H32 H 0.2333 0.2064 0.1435 0.033 Uiso 1 1 calc R
C33 C 0.5981(4) 0.1598(4) 0.2138(2) 0.0240(10) Uani 1 1 d .
C34 C 0.5465(5) 0.0605(4) 0.2121(2) 0.0332(11) Uani 1 1 d .
H34 H 0.4703 0.0482 0.1859 0.040 Uiso 1 1 calc R
C35 C 0.6038(5) -0.0199(4) 0.2477(2) 0.0400(13) Uani 1 1 d .
H35 H 0.5681 -0.0869 0.2452 0.048 Uiso 1 1 calc R
C36 C 0.7134(5) -0.0016(4) 0.2869(2) 0.0396(14) Uani 1 1 d .
H36 H 0.7530 -0.0562 0.3118 0.048 Uiso 1 1 calc R
C37 C 0.7654(5) 0.0952(5) 0.2901(2) 0.0429(14) Uani 1 1 d .
H37 H 0.8403 0.1076 0.3174 0.051 Uiso 1 1 calc R
C38 C 0.7080(4) 0.1758(4) 0.2531(2) 0.0317(11) Uani 1 1 d .
H38 H 0.7452 0.2422 0.2551 0.038 Uiso 1 1 calc R

loop_
_atom_site_aniso_label
_atom_site_aniso_U_11
_atom_site_aniso_U_22
_atom_site_aniso_U_33
_atom_site_aniso_U_23
_atom_site_aniso_U_13
_atom_site_aniso_U_12
Bi1 0.02269(10) 0.02116(9) 0.01969(9) 0.00038(6) 0.00442(7) 0.00061(6)
Bi2 0.01951(10) 0.01914(9) 0.02272(10) 0.00110(6) 0.00299(7) -0.00031(6)
S1 0.0257(6) 0.0243(6) 0.0303(6) 0.0060(5) 0.0059(5) 0.0026(5)
C1 0.022(2) 0.030(2) 0.019(2) 0.0033(18) 0.0060(18) 0.0009(19)
C2 0.025(3) 0.030(3) 0.035(3) 0.004(2) 0.007(2) 0.001(2)
C3 0.024(3) 0.044(3) 0.053(3) 0.008(3) 0.004(2) 0.007(2)
C4 0.034(3) 0.052(4) 0.036(3) 0.007(3) -0.006(2) -0.011(3)
C5 0.043(3) 0.039(3) 0.031(3) -0.010(2) 0.004(2) -0.006(2)
C6 0.030(3) 0.031(3) 0.029(3) 0.000(2) 0.005(2) 0.003(2)
C7 0.025(3) 0.027(2) 0.018(2) -0.0008(18) 0.0069(18) 0.0027(19)
C8 0.031(3) 0.032(3) 0.026(2) 0.003(2) 0.009(2) -0.003(2)
C9 0.023(3) 0.050(3) 0.028(3) 0.006(2) 0.004(2) 0.000(2)
C10 0.041(3) 0.034(3) 0.032(3) 0.011(2) 0.011(2) 0.011(2)
C11 0.045(3) 0.025(3) 0.029(3) 0.006(2) 0.007(2) 0.002(2)
C12 0.025(3) 0.031(3) 0.021(2) -0.0017(19) -0.0001(19) -0.002(2)
C13 0.018(2) 0.024(2) 0.021(2) 0.0003(18) 0.0018(17) -0.0034(18)
C14 0.022(2) 0.023(2) 0.025(2) 0.0030(18) 0.0027(19) -0.0018(18)
C15 0.027(3) 0.032(3) 0.029(3) -0.008(2) 0.003(2) 0.000(2)
C16 0.018(2) 0.042(3) 0.029(3) -0.007(2) 0.009(2) -0.008(2)
C17 0.020(2) 0.036(3) 0.022(2) 0.001(2) 0.0032(18) -0.007(2)
C18 0.020(2) 0.029(2) 0.017(2) 0.0017(18) 0.0014(17) -0.0064(18)
C19 0.025(3) 0.023(2) 0.029(2) 0.0053(19) 0.005(2) -0.0033(19)
C20 0.024(3) 0.025(2) 0.041(3) -0.004(2) -0.001(2) -0.0002(19)
C21 0.019(2) 0.024(2) 0.029(2) -0.0065(19) -0.0025(19) 0.0025(18)
C22 0.032(3) 0.028(3) 0.039(3) -0.009(2) -0.002(2) 0.010(2)
C23 0.036(3) 0.053(3) 0.031(3) -0.011(3) 0.011(2) 0.014(3)
C24 0.039(3) 0.050(3) 0.021(2) 0.002(2) 0.006(2) 0.007(3)
C25 0.029(3) 0.033(3) 0.020(2) -0.0004(19) 0.0002(19) 0.008(2)
C26 0.023(2) 0.025(2) 0.022(2) -0.0023(18) 0.0024(18) -0.0009(18)
C27 0.024(2) 0.016(2) 0.022(2) 0.0002(17) 0.0021(18) -0.0002(17)
C28 0.027(3) 0.028(2) 0.032(3) -0.005(2) 0.005(2) 0.0001(19)
C29 0.044(3) 0.031(3) 0.040(3) -0.012(2) 0.012(3) 0.001(2)
C30 0.031(3) 0.028(3) 0.036(3) -0.004(2) -0.003(2) -0.007(2)
C31 0.029(3) 0.036(3) 0.031(3) 0.002(2) 0.004(2) -0.004(2)
C32 0.031(3) 0.027(2) 0.025(2) -0.0006(19) 0.006(2) -0.001(2)
C33 0.023(2) 0.031(2) 0.020(2) 0.0005(18) 0.0069(18) 0.0046(19)
C34 0.035(3) 0.026(3) 0.037(3) 0.006(2) 0.003(2) 0.003(2)
C35 0.056(4) 0.027(3) 0.038(3) 0.005(2) 0.012(3) 0.009(2)
C36 0.049(3) 0.045(3) 0.027(3) 0.012(2) 0.012(2) 0.029(3)
C37 0.028(3) 0.071(4) 0.028(3) -0.002(3) 0.002(2) 0.020(3)
C38 0.029(3) 0.037(3) 0.030(3) -0.001(2) 0.006(2) 0.005(2)

loop_
_atom_type_symbol
_atom_type_description
_atom_type_scat_dispersion_real
_atom_type_scat_dispersion_imag
_atom_type_scat_source
C C 0.0033 0.0016 'International Tables Vol C Tables 4.2.6.8 and 6.1.1.4'
H H 0.0000 0.0000 'International Tables Vol C Tables 4.2.6.8 and 6.1.1.4'
S S 0.1246 0.1234 'International Tables Vol C Tables 4.2.6.8 and 6.1.1.4'
Bi Bi -4.1077 10.2566 'International Tables Vol C Tables 4.2.6.8 and 6.1.1.4'

loop_
_geom_angle_atom_site_label_1
_geom_angle_atom_site_label_2
_geom_angle_atom_site_label_3
_geom_angle
C1 Bi1 C7 96.95(16)
C1 Bi1 C13 92.84(15)
C7 Bi1 C13 94.06(15)
C1 Bi1 S1 75.02(11)
C7 Bi1 S1 161.42(11)
C13 Bi1 S1 70.05(11)
C27 Bi2 C33 92.69(16)
C27 Bi2 C26 94.89(16)
C33 Bi2 C26 94.86(15)
C27 Bi2 S1 81.20(11)
C33 Bi2 S1 163.04(11)
C26 Bi2 S1 70.11(12)
C19 S1 C20 101.4(2)
C19 S1 Bi2 125.47(15)
C20 S1 Bi2 79.21(16)
C19 S1 Bi1 78.24(15)
C20 S1 Bi1 120.57(16)
Bi2 S1 Bi1 147.84(4)
C6 C1 C2 118.6(4)
C6 C1 Bi1 124.4(3)
C2 C1 Bi1 116.8(3)
C3 C2 C1 121.2(5)
C3 C2 H2 119.4
C1 C2 H2 119.4
C4 C3 C2 120.0(5)
C4 C3 H3 120.0
C2 C3 H3 120.0
C3 C4 C5 119.6(5)
C3 C4 H4 120.2
C5 C4 H4 120.2
C6 C5 C4 120.4(5)
C6 C5 H5 119.8
C4 C5 H5 119.8
C5 C6 C1 120.2(5)
C5 C6 H6 119.9
C1 C6 H6 119.9
C12 C7 C8 117.4(4)
C12 C7 Bi1 123.5(3)
C8 C7 Bi1 119.1(3)
C9 C8 C7 121.0(5)
C9 C8 H8 119.5
C7 C8 H8 119.5
C10 C9 C8 120.2(5)
C10 C9 H9 119.9
C8 C9 H9 119.9
C11 C10 C9 119.8(5)
C11 C10 H10 120.1
C9 C10 H10 120.1
C10 C11 C12 120.2(5)
C10 C11 H11 119.9
C12 C11 H11 119.9
C7 C12 C11 121.5(4)
C7 C12 H12 119.3
C11 C12 H12 119.3
C14 C13 C18 118.7(4)
C14 C13 Bi1 120.9(3)
C18 C13 Bi1 120.4(3)
C13 C14 C15 122.1(4)
C13 C14 H14 118.9
C15 C14 H14 118.9
C16 C15 C14 119.6(5)
C16 C15 H15 120.2
C14 C15 H15 120.2
C15 C16 C17 119.4(4)
C15 C16 H16 120.3
C17 C16 H16 120.3
C16 C17 C18 121.4(4)
C16 C17 H17 119.3
C18 C17 H17 119.3
C17 C18 C13 118.6(4)
C17 C18 C19 118.7(4)
C13 C18 C19 122.6(4)
C18 C19 S1 114.1(3)
C18 C19 H19A 108.7
S1 C19 H19A 108.7
C18 C19 H19B 108.7
S1 C19 H19B 108.7
H19A C19 H19B 107.6
C21 C20 S1 114.2(3)
C21 C20 H20A 108.7
S1 C20 H20A 108.7
C21 C20 H20B 108.7
S1 C20 H20B 108.7
H20A C20 H20B 107.6
C22 C21 C26 118.9(4)
C22 C21 C20 119.5(4)
C26 C21 C20 121.6(4)
C21 C22 C23 121.9(4)
C21 C22 H22 119.1
C23 C22 H22 119.1
C24 C23 C22 119.5(5)
C24 C23 H23 120.3
C22 C23 H23 120.3
C23 C24 C25 119.9(5)
C23 C24 H24 120.1
C25 C24 H24 120.1
C26 C25 C24 120.2(4)
C26 C25 H25 119.9
C24 C25 H25 119.9
C25 C26 C21 119.6(4)
C25 C26 Bi2 118.7(3)
C21 C26 Bi2 121.7(3)
C32 C27 C28 118.8(4)
C32 C27 Bi2 123.8(3)
C28 C27 Bi2 117.4(3)
C29 C28 C27 120.6(5)
C29 C28 H28 119.7
C27 C28 H28 119.7
C30 C29 C28 120.0(5)
C30 C29 H29 120.0
C28 C29 H29 120.0
C31 C30 C29 120.1(5)
C31 C30 H30 120.0
C29 C30 H30 120.0
C30 C31 C32 120.3(5)
C30 C31 H31 119.9
C32 C31 H31 119.9
C27 C32 C31 120.2(4)
C27 C32 H32 119.9
C31 C32 H32 119.9
C38 C33 C34 117.9(4)
C38 C33 Bi2 120.5(4)
C34 C33 Bi2 121.6(3)
C35 C34 C33 121.7(5)
C35 C34 H34 119.2
C33 C34 H34 119.2
C36 C35 C34 119.3(5)
C36 C35 H35 120.3
C34 C35 H35 120.3
C37 C36 C35 120.2(5)
C37 C36 H36 119.9
C35 C36 H36 119.9
C36 C37 C38 120.2(5)
C36 C37 H37 119.9
C38 C37 H37 119.9
C33 C38 C37 120.7(5)
C33 C38 H38 119.6
C37 C38 H38 119.6

loop_
_geom_bond_atom_site_label_1
_geom_bond_atom_site_label_2
_geom_bond_distance
Bi1 C1 2.249(5)
Bi1 C7 2.267(4)
Bi1 C13 2.275(4)
Bi1 S1 3.3254(12)
Bi2 C27 2.246(4)
Bi2 C33 2.259(4)
Bi2 C26 2.272(4)
Bi2 S1 3.3013(12)
S1 C19 1.805(5)
S1 C20 1.811(5)
C1 C6 1.393(6)
C1 C2 1.394(6)
C2 C3 1.391(7)
C2 H2 0.9500
C3 C4 1.367(8)
C3 H3 0.9500
C4 C5 1.402(8)
C4 H4 0.9500
C5 C6 1.385(7)
C5 H5 0.9500
C6 H6 0.9500
C7 C12 1.387(6)
C7 C8 1.401(7)
C8 C9 1.393(7)
C8 H8 0.9500
C9 C10 1.378(7)
C9 H9 0.9500
C10 C11 1.371(7)
C10 H10 0.9500
C11 C12 1.393(7)
C11 H11 0.9500
C12 H12 0.9500
C13 C14 1.383(6)
C13 C18 1.410(6)
C14 C15 1.384(6)
C14 H14 0.9500
C15 C16 1.383(7)
C15 H15 0.9500
C16 C17 1.387(7)
C16 H16 0.9500
C17 C18 1.404(6)
C17 H17 0.9500
C18 C19 1.513(6)
C19 H19A 0.9900
C19 H19B 0.9900
C20 C21 1.515(7)
C20 H20A 0.9900
C20 H20B 0.9900
C21 C22 1.385(7)
C21 C26 1.407(6)
C22 C23 1.393(7)
C22 H22 0.9500
C23 C24 1.380(7)
C23 H23 0.9500
C24 C25 1.409(7)
C24 H24 0.9500
C25 C26 1.400(6)
C25 H25 0.9500
C27 C32 1.387(6)
C27 C28 1.396(6)
C28 C29 1.388(7)
C28 H28 0.9500
C29 C30 1.378(7)
C29 H29 0.9500
C30 C31 1.376(7)
C30 H30 0.9500
C31 C32 1.396(7)
C31 H31 0.9500
C32 H32 0.9500
C33 C38 1.381(7)
C33 C34 1.403(7)
C34 C35 1.384(7)
C34 H34 0.9500
C35 C36 1.382(8)
C35 H35 0.9500
C36 C37 1.375(8)
C36 H36 0.9500
C37 C38 1.401(7)
C37 H37 0.9500
C38 H38 0.9500
